data_9010148
loop_
_publ_author_name
'Post, J. E.'
'Bish, D. L.'
'Heaney, P. J.'

_publ_section_title
;
 Synchrotron powder X-ray diffraction study of the structure and dehydration
 behavior of sepiolite
 Sample: T = room temperature, in air
;
_journal_name_full 'American Mineralogist'
_journal_page_first 91
_journal_page_last 97
_journal_paper_doi 10.2138/am.2007.2134
_journal_volume 92
_journal_year 2007
_chemical_compound_source 'Durango, Mexico'
_chemical_formula_sum 'H8.48 Mg4 O22.91 Si6'
_chemical_name_mineral Sepiolite
_space_group_IT_number 52
_symmetry_space_group_name_Hall '-P 2ab 2n'
_symmetry_space_group_name_H-M 'P n c n'
_cell_angle_alpha 90
_cell_angle_beta 90
_cell_angle_gamma 90
_cell_formula_units_Z 4
_cell_length_a 13.405
_cell_length_b 27.016
_cell_length_c 5.2750
_cell_volume 1910.339
_database_code_amcsd 0004269
_exptl_crystal_density_diffrn 2.228
_cod_original_formula_sum 'Mg4 Si6 O22.91 H8.48'
_cod_database_code 9010148

loop_
_space_group_symop_operation_xyz
x,y,z
1/2-x,1/2+y,1/2+z
1/2+x,1/2-y,1/2-z
1/2+x,1/2+y,-z
1/2-x,1/2-y,z
x,-y,1/2+z
-x,y,1/2-z
-x,-y,-z

loop_
_atom_site_label
_atom_site_fract_x
_atom_site_fract_y
_atom_site_fract_z
_atom_site_occupancy
_atom_site_U_iso_or_equiv
_atom_site_type_symbol
_atom_site_attached_hydrogens
Mg1 0.00000 0.02970 0.25000 1.00000 0.04000 Mg 0
Mg2 0.00000 0.08500 0.75000 1.00000 0.04000 Mg 0
Mg3 0.00000 0.14340 0.25000 1.00000 0.04000 Mg 0
Mg4 0.00000 0.20490 0.75000 1.00000 0.04000 Mg 0
Si1 0.20260 0.02820 0.58600 1.00000 0.04000 Si 0
Si2 0.19730 0.14090 0.57600 1.00000 0.04000 Si 0
Si3 0.20420 0.19490 0.07000 1.00000 0.04000 Si 0
O1 0.08240 0.02760 0.58500 1.00000 0.03500 O 0
O-H2 0.08050 0.08540 0.08100 1.00000 0.03500 O 1
O3 0.07620 0.14310 0.59700 1.00000 0.03500 O 0
O4 0.08470 0.19710 0.07700 1.00000 0.03500 O 0
O5 0.24800 0.00400 0.32400 1.00000 0.03500 O 0
O6 0.24510 0.08490 0.57900 1.00000 0.03500 O 0
O7 0.24300 0.17080 0.33400 1.00000 0.03500 O 0
O8 0.24900 0.17360 0.80200 1.00000 0.03500 O 0
O9 0.25000 0.25000 0.08900 1.00000 0.03500 O 0
Wat10 0.08800 0.25960 0.59400 1.00000 0.03500 O 2
Wat11 0.56200 0.91000 0.98800 0.91000 0.10000 O 2
Wat12 0.50000 0.18000 0.25000 1.00000 0.10000 O 2
Wat13 0.50000 0.02300 0.25000 0.43000 0.10000 O 2
Wat14 0.43900 0.15700 0.74000 0.33000 0.10000 O 2

loop_
_cod_changelog_entry_id
_cod_changelog_entry_author
_cod_changelog_entry_date
_cod_changelog_entry_text
1
;cod-tools version 3.8.0
Id: cif_guess_AMCSD_atom_types 9581 2023-05-17 12:35:41Z saulius
;
2023-05-18T11:40:51+03:00
;Derived atom types and hydrogen counts
from atom names that follow the AMCSD naming convention
(Wat == water, O-H == hydroxyl).
;

loop_
_cod_related_entry_id
_cod_related_entry_database
_cod_related_entry_code
1 AMCSD 0004269
